data_2200957
loop_
_publ_author_name
'Xie, Wen-Lin'
' Chen, Cai-Hong'
'Ma, Lin'
'Gu, Lian-Quan'

_publ_section_title
;
 1,2-Diethyl-3-hydroxy-6-phenylthiopyridin-4(1<i>H</i>)-one
;
_journal_issue 2
_journal_name_full 'Acta Crystallographica Section E'
_journal_page_first o175
_journal_page_last o177
_journal_paper_doi 10.1107/S1600536802000983
_journal_volume 58
_journal_year 2002
_chemical_formula_iupac 'C15 H17 N O2 S'
_chemical_formula_moiety 'C15 H17 N O2 S'
_chemical_formula_sum 'C15 H17 N O2 S'
_chemical_formula_weight 275.36
_chemical_name_systematic
;
1,2--diethyl--3--hydroxy--6--phenylthio--4(1H)--pyridinone
;
_space_group_IT_number 14
_symmetry_cell_setting monoclinic
_symmetry_space_group_name_Hall '-P 2yn'
_symmetry_space_group_name_H-M 'P 1 21/n 1'
_atom_sites_solution_hydrogens geom
_atom_sites_solution_primary direct
_atom_sites_solution_secondary difmap
_cell_angle_alpha 90.00
_cell_angle_beta 110.165(9)
_cell_angle_gamma 90.00
_cell_formula_units_Z 4
_cell_length_a 12.980(7)
_cell_length_b 8.482(5)
_cell_length_c 14.189(8)
_cell_measurement_reflns_used 820
_cell_measurement_temperature 293(2)
_cell_measurement_theta_max 26.640
_cell_measurement_theta_min 3.023
_cell_volume 1466.4(14)
_computing_cell_refinement SMART
_computing_data_collection 'SMART (Bruker, 1998)'
_computing_data_reduction 'SAINT-Plus (Bruker,1999)'
_computing_molecular_graphics 'SHELXTL (Bruker, 1998)'
_computing_publication_material SHELXTL
_computing_structure_refinement 'SHELXL97 (Sheldrick, 1997)'
_computing_structure_solution 'SHELXS97 (Sheldrick, 1997)'
_diffrn_ambient_temperature 293(2)
_diffrn_measured_fraction_theta_full .984
_diffrn_measured_fraction_theta_max .984
_diffrn_measurement_device_type 'Bruker CCD area-detector'
_diffrn_measurement_method '\f and \w'
_diffrn_radiation_monochromator graphite
_diffrn_radiation_source 'fine-focus sealed tube'
_diffrn_radiation_type MoK\a
_diffrn_radiation_wavelength .71073
_diffrn_reflns_av_R_equivalents .0217
_diffrn_reflns_av_sigmaI/netI .0261
_diffrn_reflns_limit_h_max 16
_diffrn_reflns_limit_h_min -16
_diffrn_reflns_limit_k_max 6
_diffrn_reflns_limit_k_min -10
_diffrn_reflns_limit_l_max 17
_diffrn_reflns_limit_l_min -18
_diffrn_reflns_number 8374
_diffrn_reflns_theta_full 27.15
_diffrn_reflns_theta_max 27.15
_diffrn_reflns_theta_min 1.84
_diffrn_standards_decay_% none
_exptl_absorpt_coefficient_mu .218
_exptl_absorpt_correction_T_max .9577
_exptl_absorpt_correction_T_min .9063
_exptl_absorpt_correction_type empirical
_exptl_absorpt_process_details '(Blessing, 1995)'
_exptl_crystal_colour colorless
_exptl_crystal_density_diffrn 1.247
_exptl_crystal_density_method 'not measured'
_exptl_crystal_description block
_exptl_crystal_F_000 584
_exptl_crystal_size_max .46
_exptl_crystal_size_mid .26
_exptl_crystal_size_min .20
_refine_diff_density_max .273
_refine_diff_density_min -.310
_refine_ls_extinction_coef .016(2)
_refine_ls_extinction_expression Fc^*^=kFc[1+0.001xFc^2^\l^3^/sin(2\q)]^-1/4^
_refine_ls_extinction_method SHELXL97
_refine_ls_goodness_of_fit_ref 1.057
_refine_ls_hydrogen_treatment mixed
_refine_ls_matrix_type full
_refine_ls_number_parameters 195
_refine_ls_number_reflns 3200
_refine_ls_number_restraints 0
_refine_ls_restrained_S_all 1.057
_refine_ls_R_factor_all .0685
_refine_ls_R_factor_gt .0465
_refine_ls_shift/su_max <0.001
_refine_ls_shift/su_mean .000
_refine_ls_structure_factor_coef Fsqd
_refine_ls_weighting_details 'calc w = 1/[\s^2^(Fo^2^)+(0.0454P)^2^+0.6466P] where P = (Fo^2^+2Fc^2^)/3'
_refine_ls_weighting_scheme calc
_refine_ls_wR_factor_gt .1133
_refine_ls_wR_factor_ref .1270
_reflns_number_gt 2277
_reflns_number_total 3200
_reflns_threshold_expression I>2\s(I)
_cod_data_source_file ob6111.cif
_cod_data_source_block I
_cod_depositor_comments
;
The following automatic conversions were performed:
'_symmetry_cell_setting' value 'Monoclinic' changed to 'monoclinic'
according to '/home/saulius/struct/CIF-dictionaries/cif_core.dic'
dictionary named 'cif_core.dic' version 2.4.1 from 2010-06-29.

Automatic conversion script
Id: cif_fix_enum 1527 2010-12-29 10:47:43Z saulius 

The following automatic conversions were performed:

'_symmetry_cell_setting' value 'Monoclinic' changed to 'monoclinic'
according to /home/saulius/struct/CIF-dictionaries/cif_core.dic
dictionary named 'cif_core.dic' version 2.4.1 from 2010-06-29.

Automatic conversion script
Id: cif_fix_values 1715 2011-07-08 13:25:40Z adriana 
;
_cod_original_sg_symbol_H-M 'P 21/n'
_cod_database_code 2200957
_cod_database_fobs_code 2200957

loop_
_symmetry_equiv_pos_as_xyz
'x, y, z'
'-x+1/2, y+1/2, -z+1/2'
'-x, -y, -z'
'x-1/2, -y-1/2, z-1/2'

loop_
_atom_site_label
_atom_site_fract_x
_atom_site_fract_y
_atom_site_fract_z
_atom_site_U_iso_or_equiv
_atom_site_adp_type
_atom_site_calc_flag
_atom_site_refinement_flags
_atom_site_occupancy
_atom_site_disorder_assembly
_atom_site_disorder_group
_atom_site_type_symbol
S1 1.00764(5) .52846(8) .17086(4) .0713(3) Uani d . 1 . . S
O1 .87389(15) -.0160(2) .35630(12) .0804(6) Uani d . 1 . . O
H1A .913(2) -.028(3) .417(2) .092(9) Uiso d . 1 . . H
O2 1.05678(12) .14881(19) .46458(10) .0659(5) Uani d . 1 . . O
N1 .88379(13) .28094(19) .17750(11) .0477(4) Uani d . 1 A . N
C1 .97479(15) .3628(2) .23201(13) .0452(4) Uani d . 1 . . C
C2 1.03476(16) .3194(2) .32786(14) .0515(5) Uani d . 1 . . C
H2A 1.0972 .3770 .3628 .062 Uiso calc R 1 . . H
C3 1.00525(15) .1905(2) .37555(13) .0452(5) Uani d . 1 . . C
C4 .90904(16) .1085(2) .31589(14) .0501(5) Uani d . 1 A . C
C5 .84951(19) .1533(3) .22063(15) .0649(7) Uani d . 1 . . C
C6A .7316(4) .0849(5) .1704(2) .0614(9) Uani d P .70 A 1 C
H6AA .7016 .0540 .2216 .074 Uiso calc PR .70 A 1 H
H6AB .6838 .1642 .1281 .074 Uiso calc PR .70 A 1 H
C7A .7384(5) -.0545(6) .1091(4) .1141(19) Uani d P .70 A 1 C
H7AA .6664 -.0981 .0776 .171 Uiso calc PR .70 A 1 H
H7AB .7855 -.1326 .1516 .171 Uiso calc PR .70 A 1 H
H7AC .7677 -.0227 .0584 .171 Uiso calc PR .70 A 1 H
C6B .7837(7) .0204(10) .1469(5) .0455(15) Uani d P .30 A 2 C
H6BA .7892 .0313 .0808 .055 Uiso calc PR .30 A 2 H
H6BB .8081 -.0841 .1730 .055 Uiso calc PR .30 A 2 H
C7B .6650(7) .0559(12) .1456(7) .075(3) Uani d P .30 A 2 C
H7BA .6145 -.0181 .1024 .113 Uiso calc PR .30 A 2 H
H7BB .6444 .1610 .1213 .113 Uiso calc PR .30 A 2 H
H7BC .6630 .0465 .2124 .113 Uiso calc PR .30 A 2 H
C8 1.11667(18) .6178(3) .26866(16) .0556(5) Uani d . 1 . . C
C9 1.22400(19) .5806(3) .28120(17) .0623(6) Uani d . 1 . . C
H9A 1.2393 .5052 .2403 .075 Uiso calc R 1 . . H
C10 1.3085(2) .6551(3) .35430(19) .0716(7) Uani d . 1 . . C
H10A 1.3809 .6302 .3626 .086 Uiso calc R 1 . . H
C11 1.2861(2) .7658(3) .4148(2) .0803(8) Uani d . 1 . . C
H11A 1.3434 .8151 .4646 .096 Uiso calc R 1 . . H
C12 1.1796(3) .8042(3) .4020(2) .0876(9) Uani d . 1 . . C
H12A 1.1648 .8801 .4428 .105 Uiso calc R 1 . . H
C13 1.0945(2) .7308(3) .3289(2) .0744(7) Uani d . 1 . . C
H13A 1.0223 .7573 .3202 .089 Uiso calc R 1 . . H
C14 .82214(17) .3256(3) .07217(14) .0575(6) Uani d . 1 . . C
H14A .8215 .4395 .0664 .069 Uiso calc R 1 A . H
H14B .7467 .2905 .0547 .069 Uiso calc R 1 . . H
C15 .8704(2) .2558(4) -.00098(17) .0857(9) Uani d . 1 A . C
H15A .8277 .2884 -.0679 .129 Uiso calc R 1 . . H
H15B .8695 .1429 .0032 .129 Uiso calc R 1 . . H
H15C .9446 .2917 .0151 .129 Uiso calc R 1 . . H

loop_
_atom_site_aniso_label
_atom_site_aniso_U_11
_atom_site_aniso_U_22
_atom_site_aniso_U_33
_atom_site_aniso_U_12
_atom_site_aniso_U_13
_atom_site_aniso_U_23
S1 .0720(4) .0719(4) .0526(3) -.0274(3) -.0009(3) .0239(3)
O1 .0855(12) .0823(12) .0468(9) -.0437(10) -.0110(8) .0263(8)
O2 .0636(9) .0736(10) .0408(8) -.0214(8) -.0071(7) .0208(7)
N1 .0456(9) .0519(10) .0357(8) -.0083(7) .0015(7) .0110(7)
C1 .0413(10) .0476(11) .0409(10) -.0036(8) .0069(8) .0071(8)
C2 .0459(11) .0550(12) .0419(10) -.0146(9) .0003(8) .0103(9)
C3 .0427(10) .0499(11) .0352(9) -.0031(8) .0033(8) .0073(8)
C4 .0535(11) .0486(11) .0390(10) -.0126(9) .0043(8) .0101(8)
C5 .0675(14) .0660(14) .0421(11) -.0275(11) -.0055(10) .0151(10)
C6A .059(2) .070(2) .0433(18) -.015(2) .0018(18) .0126(17)
C7A .142(5) .110(4) .097(3) -.066(4) .050(3) -.043(3)
C6B .054(4) .041(4) .030(3) -.011(3) .000(3) -.002(3)
C7B .047(5) .090(7) .079(6) -.028(5) .009(4) .008(5)
C8 .0590(13) .0487(12) .0543(12) -.0124(10) .0134(10) .0116(10)
C9 .0676(15) .0585(13) .0601(13) -.0088(11) .0210(11) -.0006(11)
C10 .0570(14) .0762(17) .0753(16) -.0134(12) .0149(12) .0003(13)
C11 .0804(19) .0747(17) .0768(17) -.0257(14) .0156(14) -.0142(14)
C12 .097(2) .0737(18) .094(2) -.0177(16) .0352(17) -.0269(15)
C13 .0676(15) .0673(16) .0893(18) -.0038(13) .0281(14) .0012(14)
C14 .0490(12) .0690(14) .0407(11) -.0096(10) -.0023(9) .0192(10)
C15 .0914(19) .116(2) .0444(13) -.0185(17) .0170(13) .0051(14)

loop_
_atom_type_symbol
_atom_type_description
_atom_type_scat_dispersion_real
_atom_type_scat_dispersion_imag
_atom_type_scat_source
C C .0033 .0016 'International Tables Vol C Tables 4.2.6.8 and 6.1.1.4'
H H .0000 .0000 'International Tables Vol C Tables 4.2.6.8 and 6.1.1.4'
N N .0061 .0033 'International Tables Vol C Tables 4.2.6.8 and 6.1.1.4'
O O .0106 .0060 'International Tables Vol C Tables 4.2.6.8 and 6.1.1.4'
S S .1246 .1234 'International Tables Vol C Tables 4.2.6.8 and 6.1.1.4'

loop_
_geom_angle_atom_site_label_1
_geom_angle_atom_site_label_2
_geom_angle_atom_site_label_3
_geom_angle
_geom_angle_publ_flag
C8 S1 C1 102.52(9) yes
C4 O1 H1A 111(2) no
C1 N1 C5 119.65(15) no
C1 N1 C14 120.36(16) no
C5 N1 C14 119.99(16) no
N1 C1 C2 121.02(17) no
N1 C1 S1 115.68(13) no
C2 C1 S1 123.29(15) no
C1 C2 C3 122.19(17) no
C1 C2 H2A 118.9 no
C3 C2 H2A 118.9 no
O2 C3 C2 124.23(17) no
O2 C3 C4 120.82(17) no
C2 C3 C4 114.94(16) yes
O1 C4 C5 118.68(18) yes
O1 C4 C3 118.91(16) yes
C5 C4 C3 122.39(18) yes
C4 C5 N1 119.79(18) no
C4 C5 C6A 118.8(2) no
N1 C5 C6A 120.07(19) no
C4 C5 C6B 116.9(3) no
N1 C5 C6B 116.6(3) no
C6A C5 C6B 37.7(3) no
C7A C6A C5 108.4(5) no
C7A C6A H6AA 110.0 no
C5 C6A H6AA 110.0 no
C7A C6A H6AB 110.0 no
C5 C6A H6AB 110.0 no
H6AA C6A H6AB 108.4 no
C6A C7A H7AA 109.5 no
C6A C7A H7AB 109.5 no
H7AA C7A H7AB 109.5 no
C6A C7A H7AC 109.5 no
H7AA C7A H7AC 109.5 no
H7AB C7A H7AC 109.5 no
C7B C6B C5 100.2(8) no
C7B C6B H6BA 111.7 no
C5 C6B H6BA 111.7 no
C7B C6B H6BB 111.7 no
C5 C6B H6BB 111.7 no
H6BA C6B H6BB 109.5 no
C6B C7B H7BA 109.5 no
C6B C7B H7BB 109.5 no
H7BA C7B H7BB 109.5 no
C6B C7B H7BC 109.5 no
H7BA C7B H7BC 109.5 no
H7BB C7B H7BC 109.5 no
C13 C8 C9 119.8(2) no
C13 C8 S1 120.07(19) no
C9 C8 S1 120.07(19) no
C10 C9 C8 120.0(2) no
C10 C9 H9A 120.0 no
C8 C9 H9A 120.0 no
C11 C10 C9 120.1(3) no
C11 C10 H10A 120.0 no
C9 C10 H10A 120.0 no
C10 C11 C12 120.1(2) no
C10 C11 H11A 119.9 no
C12 C11 H11A 119.9 no
C11 C12 C13 120.3(3) no
C11 C12 H12A 119.9 no
C13 C12 H12A 119.9 no
C12 C13 C8 119.8(3) no
C12 C13 H13A 120.1 no
C8 C13 H13A 120.1 no
N1 C14 C15 112.77(19) no
N1 C14 H14A 109.0 no
C15 C14 H14A 109.0 no
N1 C14 H14B 109.0 no
C15 C14 H14B 109.0 no
H14A C14 H14B 107.8 no
C14 C15 H15A 109.5 no
C14 C15 H15B 109.5 no
H15A C15 H15B 109.5 no
C14 C15 H15C 109.5 no
H15A C15 H15C 109.5 no
H15B C15 H15C 109.5 no

loop_
_geom_bond_atom_site_label_1
_geom_bond_atom_site_label_2
_geom_bond_site_symmetry_2
_geom_bond_distance
_geom_bond_publ_flag
S1 C8 . 1.775(2) yes
S1 C1 . 1.779(2) yes
O1 C4 . 1.354(2) yes
O1 H1A . .84(3) no
O2 C3 . 1.259(2) yes
N1 C1 . 1.358(2) no
N1 C5 . 1.390(3) no
N1 C14 . 1.481(2) no
C1 C2 . 1.364(3) no
C2 C3 . 1.406(3) no
C2 H2A . .9300 no
C3 C4 . 1.425(3) no
C4 C5 . 1.359(3) no
C5 C6A . 1.561(4) no
C5 C6B . 1.574(8) no
C6A C7A . 1.489(6) no
C6A H6AA . .9700 no
C6A H6AB . .9700 no
C7A H7AA . .9600 no
C7A H7AB . .9600 no
C7A H7AC . .9600 no
C6B C7B . 1.565(12) no
C6B H6BA . .9700 no
C6B H6BB . .9700 no
C7B H7BA . .9600 no
C7B H7BB . .9600 no
C7B H7BC . .9600 no
C8 C13 . 1.379(3) no
C8 C9 . 1.379(3) no
C9 C10 . 1.376(3) no
C9 H9A . .9300 no
C10 C11 . 1.369(4) no
C10 H10A . .9300 no
C11 C12 . 1.370(4) no
C11 H11A . .9300 no
C12 C13 . 1.376(4) no
C12 H12A . .9300 no
C13 H13A . .9300 no
C14 C15 . 1.505(3) no
C14 H14A . .9700 no
C14 H14B . .9700 no
C15 H15A . .9600 no
C15 H15B . .9600 no
C15 H15C . .9600 no

loop_
_geom_hbond_atom_site_label_D
_geom_hbond_atom_site_label_H
_geom_hbond_atom_site_label_A
_geom_hbond_site_symmetry_A
_geom_hbond_distance_DH
_geom_hbond_distance_HA
_geom_hbond_distance_DA
_geom_hbond_angle_DHA
O1 H1A O2 3_756 .84(3) 1.89(3) 2.638(2) 147(3)
O1 H1A O2 . .84(3) 2.31(3) 2.727(2) 111(2)

loop_
_geom_torsion_atom_site_label_1
_geom_torsion_atom_site_label_2
_geom_torsion_atom_site_label_3
_geom_torsion_atom_site_label_4
_geom_torsion
_geom_torsion_publ_flag
C5 N1 C1 C2 1.6(3) no
C14 N1 C1 C2 -177.5(2) no
C5 N1 C1 S1 -177.54(17) no
C14 N1 C1 S1 3.4(3) no
C8 S1 C1 N1 172.43(16) no
C8 S1 C1 C2 -6.6(2) no
N1 C1 C2 C3 -.9(3) no
S1 C1 C2 C3 178.12(16) no
C1 C2 C3 O2 -178.3(2) no
C1 C2 C3 C4 .6(3) no
O2 C3 C4 O1 -.3(3) no
C2 C3 C4 O1 -179.2(2) no
O2 C3 C4 C5 177.9(2) no
C2 C3 C4 C5 -1.0(3) no
O1 C4 C5 N1 179.9(2) no
C3 C4 C5 N1 1.7(4) no
O1 C4 C5 C6A 13.1(4) no
C3 C4 C5 C6A -165.1(3) no
O1 C4 C5 C6B -29.7(5) no
C3 C4 C5 C6B 152.0(4) no
C1 N1 C5 C4 -1.9(3) no
C14 N1 C5 C4 177.1(2) no
C1 N1 C5 C6A 164.7(3) no
C14 N1 C5 C6A -16.2(4) no
C1 N1 C5 C6B -152.4(4) no
C14 N1 C5 C6B 26.7(5) no
C4 C5 C6A C7A -95.5(4) no
N1 C5 C6A C7A 97.7(4) no
C6B C5 C6A C7A 2.1(5) no
C4 C5 C6B C7B 103.6(5) no
N1 C5 C6B C7B -105.1(5) no
C6A C5 C6B C7B .4(4) no
C1 S1 C8 C13 -90.1(2) no
C1 S1 C8 C9 93.32(19) no
C13 C8 C9 C10 .6(3) no
S1 C8 C9 C10 177.20(18) no
C8 C9 C10 C11 .2(4) no
C9 C10 C11 C12 -.8(4) no
C10 C11 C12 C13 .6(5) no
C11 C12 C13 C8 .2(4) no
C9 C8 C13 C12 -.8(4) no
S1 C8 C13 C12 -177.4(2) no
C1 N1 C14 C15 83.6(3) no
C5 N1 C14 C15 -95.5(3) no
